data_4036947
loop_
_publ_author_name
'Sayyad, Masthanvali'
'Mal, Abhijit'
'Wani, Imtiyaz Ahmad'
'Ghorai, Manas K.'

_publ_section_title
;
 A Synthetic Route to Chiral Tetrahydropyrroloindoles via Ring Opening of
 Activated Aziridines with 2-Bromoindoles Followed by Copper-Catalyzed C-N
 Cyclization.
;
_journal_issue 15
_journal_name_full 'The Journal of organic chemistry'
_journal_page_first 6424
_journal_page_last 6432
_journal_paper_doi 10.1021/acs.joc.6b01049
_journal_volume 81
_journal_year 2016
_chemical_formula_sum 'C24 H20 Br Cl N2 O2 S'
_chemical_formula_weight 515.84
_space_group_IT_number 14
_space_group_name_Hall '-P 2ybc'
_space_group_name_H-M_alt 'P 1 21/c 1'
_atom_sites_solution_hydrogens geom
_atom_sites_solution_primary direct
_atom_sites_solution_secondary difmap
_audit_creation_method SHELXL-97
_cell_angle_alpha 90.000(5)
_cell_angle_beta 113.089(5)
_cell_angle_gamma 90.000(5)
_cell_formula_units_Z 4
_cell_length_a 14.537(5)
_cell_length_b 10.994(5)
_cell_length_c 15.122(5)
_cell_measurement_temperature 293(2)
_cell_volume 2223.2(15)
_computing_structure_refinement 'SHELXL-97 (Sheldrick, 1997)'
_diffrn_ambient_temperature 293(2)
_diffrn_measured_fraction_theta_full 0.995
_diffrn_measured_fraction_theta_max 0.995
_diffrn_radiation_monochromator graphite
_diffrn_radiation_source 'fine-focus sealed tube'
_diffrn_radiation_type MoK\a
_diffrn_radiation_wavelength 0.71073
_diffrn_reflns_av_R_equivalents 0.0594
_diffrn_reflns_av_sigmaI/netI 0.0620
_diffrn_reflns_limit_h_max 19
_diffrn_reflns_limit_h_min -19
_diffrn_reflns_limit_k_max 14
_diffrn_reflns_limit_k_min -14
_diffrn_reflns_limit_l_max 19
_diffrn_reflns_limit_l_min -20
_diffrn_reflns_number 21986
_diffrn_reflns_theta_full 28.29
_diffrn_reflns_theta_max 28.29
_diffrn_reflns_theta_min 2.48
_exptl_absorpt_coefficient_mu 2.088
_exptl_crystal_density_diffrn 1.541
_exptl_crystal_density_method 'not measured'
_exptl_crystal_F_000 1048
_refine_diff_density_max 0.956
_refine_diff_density_min -0.940
_refine_diff_density_rms 0.109
_refine_ls_extinction_method none
_refine_ls_goodness_of_fit_ref 1.018
_refine_ls_hydrogen_treatment mixed
_refine_ls_matrix_type full
_refine_ls_number_parameters 286
_refine_ls_number_reflns 5498
_refine_ls_number_restraints 0
_refine_ls_restrained_S_all 1.018
_refine_ls_R_factor_all 0.0840
_refine_ls_R_factor_gt 0.0511
_refine_ls_shift/su_max 0.000
_refine_ls_shift/su_mean 0.000
_refine_ls_structure_factor_coef Fsqd
_refine_ls_weighting_details 'calc w=1/[\s^2^(Fo^2^)+(0.0575P)^2^+2.1069P] where P=(Fo^2^+2Fc^2^)/3'
_refine_ls_weighting_scheme calc
_refine_ls_wR_factor_gt 0.1116
_refine_ls_wR_factor_ref 0.1242
_reflns_number_gt 3918
_reflns_number_total 5498
_reflns_threshold_expression >2sigma(I)
_cod_data_source_file jo6b01049_si_002.cif
_cod_data_source_block 4j
_cod_database_code 4036947

loop_
_symmetry_equiv_pos_as_xyz
'x, y, z'
'-x, y+1/2, -z+1/2'
'-x, -y, -z'
'x, -y-1/2, z-1/2'

loop_
_atom_site_label
_atom_site_type_symbol
_atom_site_fract_x
_atom_site_fract_y
_atom_site_fract_z
_atom_site_U_iso_or_equiv
_atom_site_adp_type
_atom_site_occupancy
_atom_site_symmetry_multiplicity
_atom_site_calc_flag
_atom_site_refinement_flags
Br1 Br 0.58692(3) 0.42536(4) 0.41003(2) 0.03905(14) Uani 1 1 d .
S1 S 0.14233(5) 0.41735(6) -0.09731(5) 0.01662(16) Uani 1 1 d .
Cl1 Cl 0.20794(7) -0.28128(8) 0.18882(8) 0.0490(3) Uani 1 1 d .
O1 O 0.11022(16) 0.54036(19) -0.09778(14) 0.0222(5) Uani 1 1 d .
O2 O 0.12071(16) 0.35544(19) -0.18636(14) 0.0227(5) Uani 1 1 d .
N2 N 0.08499(17) 0.3390(2) -0.03931(16) 0.0168(5) Uani 1 1 d .
N1 N 0.08335(18) 0.1177(2) -0.08801(17) 0.0216(6) Uani 1 1 d .
C8 C 0.1007(2) 0.3841(3) 0.0598(2) 0.0171(6) Uani 1 1 d .
H8A H 0.0368 0.4016 0.0632 0.020 Uiso 1 1 calc R
H8B H 0.1401 0.4582 0.0740 0.020 Uiso 1 1 calc R
C19 C 0.2627(2) 0.3156(2) 0.20117(19) 0.0150(6) Uani 1 1 d .
C11 C 0.1054(2) 0.2120(3) -0.0247(2) 0.0174(6) Uani 1 1 d .
C6 C 0.3252(2) 0.3095(3) -0.0399(2) 0.0214(6) Uani 1 1 d .
H6 H 0.2932 0.2474 -0.0827 0.026 Uiso 1 1 calc R
C5 C 0.2715(2) 0.4094(3) -0.0290(2) 0.0163(6) Uani 1 1 d .
C9 C 0.1569(2) 0.2825(3) 0.1344(2) 0.0160(6) Uani 1 1 d .
C20 C 0.3451(2) 0.2475(3) 0.2053(2) 0.0183(6) Uani 1 1 d .
H20 H 0.3357 0.1797 0.1659 0.022 Uiso 1 1 calc R
C7 C 0.4267(2) 0.3046(3) 0.0141(2) 0.0268(7) Uani 1 1 d .
H7 H 0.4630 0.2383 0.0072 0.032 Uiso 1 1 calc R
C21 C 0.4420(2) 0.2799(3) 0.2680(2) 0.0221(7) Uani 1 1 d .
H21 H 0.4967 0.2340 0.2706 0.026 Uiso 1 1 calc R
C3 C 0.4205(2) 0.4942(3) 0.0877(2) 0.0266(7) Uani 1 1 d .
H3 H 0.4526 0.5563 0.1305 0.032 Uiso 1 1 calc R
C10 C 0.1450(2) 0.1766(2) 0.0680(2) 0.0156(6) Uani 1 1 d .
C4 C 0.3186(2) 0.5021(3) 0.0348(2) 0.0220(6) Uani 1 1 d .
H4 H 0.2824 0.5685 0.0418 0.026 Uiso 1 1 calc R
C17 C 0.1714(2) -0.1637(3) 0.1042(3) 0.0306(8) Uani 1 1 d .
C22 C 0.4551(2) 0.3806(3) 0.3255(2) 0.0235(7) Uani 1 1 d .
C2 C 0.4760(2) 0.3957(3) 0.0785(2) 0.0257(7) Uani 1 1 d .
C12 C 0.1500(2) 0.0465(3) 0.0670(2) 0.0200(6) Uani 1 1 d .
C14 C 0.0235(2) 0.1170(3) -0.1907(2) 0.0279(7) Uani 1 1 d .
H14A H -0.0102 0.1936 -0.2094 0.042 Uiso 1 1 calc R
H14B H -0.0250 0.0527 -0.2057 0.042 Uiso 1 1 calc R
H14C H 0.0662 0.1041 -0.2248 0.042 Uiso 1 1 calc R
C24 C 0.2797(2) 0.4162(3) 0.2611(2) 0.0202(6) Uani 1 1 d .
H24 H 0.2254 0.4624 0.2593 0.024 Uiso 1 1 calc R
C18 C 0.1809(2) -0.0443(3) 0.1367(2) 0.0243(7) Uani 1 1 d .
H18 H 0.2066 -0.0259 0.2020 0.029 Uiso 1 1 calc R
C1 C 0.5868(3) 0.3903(4) 0.1377(3) 0.0394(9) Uani 1 1 d .
H1A H 0.5982 0.3712 0.2031 0.059 Uiso 1 1 calc R
H1B H 0.6164 0.4677 0.1354 0.059 Uiso 1 1 calc R
H1C H 0.6165 0.3287 0.1124 0.059 Uiso 1 1 calc R
C16 C 0.1343(2) -0.1955(3) 0.0080(3) 0.0345(9) Uani 1 1 d .
H16 H 0.1301 -0.2770 -0.0095 0.041 Uiso 1 1 calc R
C13 C 0.1115(2) 0.0138(3) -0.0320(2) 0.0222(7) Uani 1 1 d .
C23 C 0.3748(2) 0.4499(3) 0.3232(2) 0.0241(7) Uani 1 1 d .
H23 H 0.3846 0.5177 0.3626 0.029 Uiso 1 1 calc R
C15 C 0.1036(2) -0.1072(3) -0.0617(3) 0.0301(8) Uani 1 1 d .
H15 H 0.0785 -0.1274 -0.1266 0.036 Uiso 1 1 calc R
H9 H 0.116(2) 0.272(3) 0.173(2) 0.015(7) Uiso 1 1 d .

loop_
_atom_site_aniso_label
_atom_site_aniso_U_11
_atom_site_aniso_U_22
_atom_site_aniso_U_33
_atom_site_aniso_U_23
_atom_site_aniso_U_13
_atom_site_aniso_U_12
Br1 0.02632(19) 0.0611(3) 0.02428(19) -0.00342(17) 0.00402(14) -0.01879(16)
S1 0.0191(3) 0.0191(4) 0.0104(3) 0.0002(3) 0.0045(3) 0.0013(3)
Cl1 0.0415(5) 0.0155(4) 0.0699(7) 0.0083(4) 0.0002(5) -0.0003(3)
O1 0.0289(11) 0.0196(11) 0.0169(11) 0.0033(9) 0.0078(9) 0.0061(9)
O2 0.0281(12) 0.0266(12) 0.0116(10) -0.0024(9) 0.0057(8) -0.0007(9)
N2 0.0193(12) 0.0195(13) 0.0124(12) 0.0003(10) 0.0071(9) -0.0001(9)
N1 0.0224(13) 0.0234(14) 0.0176(13) -0.0080(11) 0.0062(10) -0.0057(10)
C8 0.0189(14) 0.0177(14) 0.0144(14) -0.0019(12) 0.0062(11) 0.0024(11)
C19 0.0234(14) 0.0121(14) 0.0098(13) 0.0029(11) 0.0066(11) -0.0017(11)
C11 0.0167(14) 0.0188(15) 0.0184(14) -0.0049(13) 0.0087(11) -0.0022(11)
C6 0.0271(16) 0.0224(16) 0.0158(15) -0.0014(13) 0.0094(12) 0.0006(12)
C5 0.0158(13) 0.0209(15) 0.0130(13) 0.0015(12) 0.0067(10) -0.0021(11)
C9 0.0210(14) 0.0142(14) 0.0138(14) 0.0004(12) 0.0079(11) 0.0013(11)
C20 0.0245(15) 0.0141(14) 0.0137(14) 0.0013(12) 0.0044(11) 0.0000(11)
C7 0.0276(17) 0.0351(19) 0.0209(16) 0.0029(15) 0.0131(13) 0.0085(13)
C21 0.0225(15) 0.0229(16) 0.0203(15) 0.0082(14) 0.0078(12) 0.0029(12)
C3 0.0299(17) 0.0292(18) 0.0183(16) -0.0026(14) 0.0068(13) -0.0116(13)
C10 0.0150(13) 0.0145(14) 0.0185(14) -0.0035(12) 0.0077(11) -0.0013(10)
C4 0.0259(16) 0.0196(16) 0.0205(15) -0.0012(13) 0.0090(12) -0.0032(12)
C17 0.0217(16) 0.0149(16) 0.051(2) 0.0021(16) 0.0092(15) 0.0014(12)
C22 0.0197(15) 0.0329(18) 0.0142(14) 0.0044(14) 0.0027(11) -0.0078(13)
C2 0.0218(16) 0.040(2) 0.0163(15) 0.0066(14) 0.0090(12) -0.0022(13)
C12 0.0131(13) 0.0174(15) 0.0303(17) -0.0047(13) 0.0093(12) -0.0025(11)
C14 0.0308(18) 0.0355(19) 0.0188(16) -0.0127(15) 0.0113(13) -0.0142(14)
C24 0.0266(16) 0.0178(15) 0.0171(15) 0.0001(13) 0.0095(12) 0.0003(12)
C18 0.0159(14) 0.0177(15) 0.0356(18) 0.0022(14) 0.0061(13) 0.0001(11)
C1 0.0241(18) 0.066(3) 0.0254(18) 0.0091(18) 0.0064(14) -0.0022(17)
C16 0.0225(17) 0.0179(17) 0.060(3) -0.0142(17) 0.0125(16) -0.0042(13)
C13 0.0128(14) 0.0242(16) 0.0291(17) -0.0077(14) 0.0077(12) -0.0044(11)
C23 0.0347(18) 0.0213(16) 0.0168(15) -0.0045(13) 0.0105(13) -0.0110(13)
C15 0.0250(17) 0.0255(18) 0.041(2) -0.0186(16) 0.0136(15) -0.0087(13)

loop_
_atom_type_symbol
_atom_type_description
_atom_type_scat_dispersion_real
_atom_type_scat_dispersion_imag
_atom_type_scat_source
C C 0.0033 0.0016 'International Tables Vol C Tables 4.2.6.8 and 6.1.1.4'
H H 0.0000 0.0000 'International Tables Vol C Tables 4.2.6.8 and 6.1.1.4'
N N 0.0061 0.0033 'International Tables Vol C Tables 4.2.6.8 and 6.1.1.4'
O O 0.0106 0.0060 'International Tables Vol C Tables 4.2.6.8 and 6.1.1.4'
S S 0.1246 0.1234 'International Tables Vol C Tables 4.2.6.8 and 6.1.1.4'
Cl Cl 0.1484 0.1585 'International Tables Vol C Tables 4.2.6.8 and 6.1.1.4'
Br Br -0.2901 2.4595 'International Tables Vol C Tables 4.2.6.8 and 6.1.1.4'

loop_
_geom_angle_atom_site_label_1
_geom_angle_atom_site_label_2
_geom_angle_atom_site_label_3
_geom_angle
O2 S1 O1 119.67(13)
O2 S1 N2 106.20(13)
O1 S1 N2 105.18(12)
O2 S1 C5 108.67(13)
O1 S1 C5 108.77(13)
N2 S1 C5 107.75(13)
C11 N2 C8 103.1(2)
C11 N2 S1 118.10(19)
C8 N2 S1 116.13(19)
C11 N1 C13 105.4(2)
C11 N1 C14 129.3(3)
C13 N1 C14 124.0(3)
N2 C8 C9 108.3(2)
C24 C19 C20 118.0(3)
C24 C19 C9 119.9(3)
C20 C19 C9 122.1(2)
C10 C11 N1 113.4(3)
C10 C11 N2 115.0(2)
N1 C11 N2 131.2(3)
C7 C6 C5 118.6(3)
C4 C5 C6 121.0(3)
C4 C5 S1 119.7(2)
C6 C5 S1 119.3(2)
C10 C9 C19 116.9(2)
C10 C9 C8 100.4(2)
C19 C9 C8 114.5(2)
C19 C20 C21 120.8(3)
C6 C7 C2 121.8(3)
C22 C21 C20 119.1(3)
C4 C3 C2 121.5(3)
C11 C10 C12 106.3(3)
C11 C10 C9 111.2(2)
C12 C10 C9 142.0(3)
C3 C4 C5 118.8(3)
C16 C17 C18 123.7(3)
C16 C17 Cl1 117.7(2)
C18 C17 Cl1 118.7(3)
C21 C22 C23 121.5(3)
C21 C22 Br1 119.1(2)
C23 C22 Br1 119.5(2)
C7 C2 C3 118.3(3)
C7 C2 C1 121.8(3)
C3 C2 C1 119.9(3)
C18 C12 C13 119.5(3)
C18 C12 C10 135.3(3)
C13 C12 C10 105.2(3)
C23 C24 C19 122.0(3)
C17 C18 C12 116.8(3)
C15 C16 C17 120.3(3)
N1 C13 C15 128.4(3)
N1 C13 C12 109.6(3)
C15 C13 C12 121.9(3)
C22 C23 C24 118.6(3)
C16 C15 C13 117.7(3)

loop_
_geom_bond_atom_site_label_1
_geom_bond_atom_site_label_2
_geom_bond_distance
Br1 C22 1.905(3)
S1 O2 1.429(2)
S1 O1 1.430(2)
S1 N2 1.667(2)
S1 C5 1.754(3)
Cl1 C17 1.749(4)
N2 C11 1.426(4)
N2 C8 1.509(4)
N1 C11 1.362(4)
N1 C13 1.385(4)
N1 C14 1.452(4)
C8 C9 1.569(4)
C19 C24 1.390(4)
C19 C20 1.393(4)
C19 C9 1.516(4)
C11 C10 1.347(4)
C6 C7 1.380(4)
C6 C5 1.394(4)
C5 C4 1.386(4)
C9 C10 1.503(4)
C20 C21 1.401(4)
C7 C2 1.384(5)
C21 C22 1.374(5)
C3 C4 1.383(4)
C3 C2 1.390(5)
C10 C12 1.433(4)
C17 C16 1.383(5)
C17 C18 1.390(4)
C22 C23 1.383(5)
C2 C1 1.506(4)
C12 C18 1.392(4)
C12 C13 1.423(4)
C24 C23 1.383(4)
C16 C15 1.372(5)
C13 C15 1.395(4)
